data_1550048
loop_
_publ_author_name
'Randall McClain, K.'
'Gould, Colin A.'
'Chakarawet, Khetpakorn'
'Teat, Simon J.'
'Groshens, Thomas J.'
'Long, Jeffrey R.'
'Harvey, Benjamin G.'

_publ_section_title
;
 High-temperature magnetic blocking and magneto-structural correlations in
 a series of dysprosium(iii) metallocenium single-molecule magnets.
;
_journal_issue 45
_journal_name_full 'Chemical science'
_journal_page_first 8492
_journal_page_last 8503
_journal_paper_doi 10.1039/c8sc03907k
_journal_volume 9
_journal_year 2018
_chemical_formula_moiety 'C38 H66 Dy, B C24 F20'
_chemical_formula_sum 'C62 H66 B Dy F20'
_chemical_formula_weight 1364.45
_space_group_crystal_system monoclinic
_space_group_IT_number 14
_space_group_name_Hall '-P 2yn'
_space_group_name_H-M_alt 'P 1 21/n 1'
_symmetry_space_group_name_Hall '-P 2yn'
_symmetry_space_group_name_H-M 'P 1 21/n 1'
_atom_sites_solution_hydrogens geom
_atom_sites_solution_primary dual
_audit_creation_date 2018-05-07
_audit_creation_method
;
Olex2 1.2
(compiled 2017.07.20 svn.r3457 for OlexSys, GUI svn.r5370)
;
_audit_update_record
;
2018-09-03 deposited with the CCDC.
2018-10-18 downloaded from the CCDC.
;
_cell_angle_alpha 90
_cell_angle_beta 90.789(2)
_cell_angle_gamma 90
_cell_formula_units_Z 4
_cell_length_a 14.9801(4)
_cell_length_b 23.0586(7)
_cell_length_c 16.7069(5)
_cell_measurement_reflns_used 9723
_cell_measurement_temperature 100(2)
_cell_measurement_theta_max 25.892
_cell_measurement_theta_min 2.501
_cell_volume 5770.4(3)
_computing_cell_refinement 'SAINT V8.38A (?, 2016)'
_computing_data_collection 'Bruker APEX3'
_computing_data_reduction 'SAINT V8.38A (?, 2016)'
_computing_molecular_graphics 'Olex2 (Dolomanov et al., 2009)'
_computing_publication_material 'Olex2 (Dolomanov et al., 2009)'
_computing_structure_refinement 'XL (Sheldrick, 2008)'
_computing_structure_solution 'XT (Sheldrick, 2015)'
_diffrn_ambient_temperature 100
_diffrn_detector_area_resol_mean 10.42
_diffrn_measured_fraction_theta_full 1.000
_diffrn_measured_fraction_theta_max 1.000
_diffrn_measurement_device_type 'Bruker D8 with PHOTON 100 detector'
_diffrn_measurement_method '\f and \w shutterless scans'
_diffrn_radiation_monochromator 'silicon 111'
_diffrn_radiation_type synchrotron
_diffrn_radiation_wavelength 0.7288
_diffrn_reflns_av_R_equivalents 0.0868
_diffrn_reflns_av_unetI/netI 0.0361
_diffrn_reflns_Laue_measured_fraction_full 1.000
_diffrn_reflns_Laue_measured_fraction_max 1.000
_diffrn_reflns_limit_h_max 16
_diffrn_reflns_limit_h_min -16
_diffrn_reflns_limit_k_max 25
_diffrn_reflns_limit_k_min -25
_diffrn_reflns_limit_l_max 18
_diffrn_reflns_limit_l_min -18
_diffrn_reflns_number 71765
_diffrn_reflns_point_group_measured_fraction_full 1.000
_diffrn_reflns_point_group_measured_fraction_max 1.000
_diffrn_reflns_theta_full 23.880
_diffrn_reflns_theta_max 23.880
_diffrn_reflns_theta_min 1.544
_diffrn_source
;
Advanced Light Source, station 12.2.1
;
_diffrn_standards_number 0
_exptl_absorpt_coefficient_mu 1.487
_exptl_absorpt_correction_T_max 0.929
_exptl_absorpt_correction_T_min 0.842
_exptl_absorpt_correction_type multi-scan
_exptl_absorpt_process_details
;
SADABS-2016/2 (Bruker,2016/2) was used for absorption correction.
wR2(int) was 0.1024 before and 0.0650 after correction.
The Ratio of minimum to maximum transmission is 0.9067.
The \l/2 correction factor is Not present.
;
_exptl_crystal_colour yellow
_exptl_crystal_colour_primary yellow
_exptl_crystal_density_diffrn 1.571
_exptl_crystal_density_method 'not measured'
_exptl_crystal_description block
_exptl_crystal_F_000 2756
_exptl_crystal_size_max 0.13
_exptl_crystal_size_mid 0.06
_exptl_crystal_size_min 0.05
_refine_diff_density_max 2.884
_refine_diff_density_min -2.414
_refine_diff_density_rms 0.109
_refine_ls_extinction_method none
_refine_ls_goodness_of_fit_ref 1.054
_refine_ls_hydrogen_treatment constr
_refine_ls_matrix_type full
_refine_ls_number_parameters 767
_refine_ls_number_reflns 8291
_refine_ls_number_restraints 8
_refine_ls_restrained_S_all 1.054
_refine_ls_R_factor_all 0.0854
_refine_ls_R_factor_gt 0.0682
_refine_ls_shift/su_max 0.001
_refine_ls_shift/su_mean 0.000
_refine_ls_structure_factor_coef Fsqd
_refine_ls_weighting_details 'w=1/[\s^2^(Fo^2^)+(0.0623P)^2^+40.8794P] where P=(Fo^2^+2Fc^2^)/3'
_refine_ls_weighting_scheme calc
_refine_ls_wR_factor_gt 0.1588
_refine_ls_wR_factor_ref 0.1710
_reflns_Friedel_coverage 0.000
_reflns_number_gt 6586
_reflns_number_total 8291
_reflns_threshold_expression 'I > 2\s(I)'
_cod_data_source_file c8sc03907k2.cif
_cod_data_source_block cg046s
_cod_depositor_comments 'Adding full bibliography for 1550047--1550050.cif.'
_cod_database_code 1550048
_shelx_shelxl_version_number 2014/7
_shelx_space_group_comment
;
The symmetry employed for this shelxl refinement is uniquely defined
by the following loop, which should always be used as a source of
symmetry information in preference to the above space-group names.
They are only intended as comments.
;
_shelx_estimated_absorpt_t_max 0.929
_shelx_estimated_absorpt_t_min 0.830
_olex2_refinement_description
;
1. Fixed Uiso
 At 1.2 times of:
  All C(H) groups, All C(H,H) groups
 At 1.5 times of:
  All C(H,H,H) groups
2. Rigid bond restraints
 C10, C8, C9, C36, C37, C38A, C38
 with sigma for 1-2 distances of 0.01 and sigma for 1-3 distances of 0.01
3. Others
 Sof(H36A)=Sof(C38A)=Sof(H38D)=Sof(H38E)=Sof(H38F)=1-FVAR(1)
 Sof(H36)=Sof(C38)=Sof(H38A)=Sof(H38B)=Sof(H38C)=FVAR(1)
4.a Ternary CH refined with riding coordinates:
 C8(H8), C11(H11), C14(H14), C17(H17), C27(H27), C30(H30), C33(H33), C36(H36),
 C36(H36A)
4.b Secondary CH2 refined with riding coordinates:
 C6(H6A,H6B), C25(H25A,H25B)
4.c Me refined with riding coordinates:
 C7(H7A,H7B,H7C), C9(H9A,H9B,H9C), C10(H10A,H10B,H10C), C12(H12A,H12B,H12C),
 C13(H13A,H13B,H13C), C15(H15A,H15B,H15C), C16(H16A,H16B,H16C), C18(H18A,H18B,
 H18C), C19(H19A,H19B,H19C), C26(H26A,H26B,H26C), C28(H28A,H28B,H28C), C29(H29A,
 H29B,H29C), C31(H31A,H31B,H31C), C32(H32A,H32B,H32C), C34(H34A,H34B,H34C),
 C35(H35A,H35B,H35C), C37(H37A,H37B,H37C), C38(H38A,H38B,H38C), C38A(H38D,H38E,
 H38F)
;
_olex2_submission_special_instructions 'No special instructions were received'

loop_
_space_group_symop_operation_xyz
'x, y, z'
'-x+1/2, y+1/2, -z+1/2'
'-x, -y, -z'
'x-1/2, -y-1/2, z-1/2'

loop_
_atom_site_label
_atom_site_type_symbol
_atom_site_fract_x
_atom_site_fract_y
_atom_site_fract_z
_atom_site_U_iso_or_equiv
_atom_site_adp_type
_atom_site_occupancy
_atom_site_site_symmetry_order
_atom_site_calc_flag
_atom_site_refinement_flags_posn
_atom_site_refinement_flags_adp
_atom_site_refinement_flags_occupancy
_atom_site_disorder_assembly
_atom_site_disorder_group
Dy1 Dy 0.76367(3) 0.66172(2) 0.58112(3) 0.0641(2) Uani 1 1 d . . . . .
C1 C 0.6021(5) 0.6233(4) 0.5554(5) 0.051(2) Uani 1 1 d . . . . .
C2 C 0.6127(5) 0.6168(3) 0.6386(5) 0.0428(18) Uani 1 1 d . . . . .
C3 C 0.6827(5) 0.5759(3) 0.6523(4) 0.0416(17) Uani 1 1 d . . . . .
C4 C 0.7134(5) 0.5571(3) 0.5769(5) 0.0446(18) Uani 1 1 d . . . . .
C5 C 0.6626(5) 0.5864(3) 0.5169(4) 0.0467(19) Uani 1 1 d . . . . .
C6 C 0.5304(6) 0.6599(6) 0.5117(8) 0.104(5) Uani 1 1 d . . . . .
H6A H 0.5190 0.6956 0.5427 0.125 Uiso 1 1 calc R . . . .
H6B H 0.5527 0.6714 0.4585 0.125 Uiso 1 1 calc R . . . .
C7 C 0.4440(6) 0.6265(7) 0.5012(7) 0.118(5) Uani 1 1 d . . . . .
H7A H 0.3999 0.6509 0.4733 0.177 Uiso 1 1 calc R . . . .
H7B H 0.4549 0.5914 0.4697 0.177 Uiso 1 1 calc R . . . .
H7C H 0.4213 0.6157 0.5539 0.177 Uiso 1 1 calc R . . . .
C8 C 0.5520(6) 0.6397(5) 0.7048(7) 0.081(3) Uani 1 1 d . U . . .
H8 H 0.5909 0.6384 0.7539 0.097 Uiso 1 1 calc R . . . .
C9 C 0.4798(6) 0.5961(5) 0.7219(6) 0.077(3) Uani 1 1 d . U . . .
H9A H 0.5055 0.5570 0.7229 0.116 Uiso 1 1 calc R . . . .
H9B H 0.4534 0.6046 0.7740 0.116 Uiso 1 1 calc R . . . .
H9C H 0.4335 0.5982 0.6801 0.116 Uiso 1 1 calc R . . . .
C10 C 0.5201(12) 0.7010(6) 0.7020(14) 0.203(11) Uani 1 1 d . U . . .
H10A H 0.5704 0.7267 0.6907 0.304 Uiso 1 1 calc R . . . .
H10B H 0.4745 0.7050 0.6597 0.304 Uiso 1 1 calc R . . . .
H10C H 0.4945 0.7114 0.7537 0.304 Uiso 1 1 calc R . . . .
C11 C 0.7074(6) 0.5521(5) 0.7340(5) 0.077(3) Uani 1 1 d . . . . .
H11 H 0.6709 0.5760 0.7712 0.092 Uiso 1 1 calc R . . . .
C12 C 0.6715(10) 0.4916(6) 0.7454(9) 0.139(6) Uani 1 1 d . . . . .
H12A H 0.6101 0.4896 0.7245 0.208 Uiso 1 1 calc R . . . .
H12B H 0.7088 0.4640 0.7165 0.208 Uiso 1 1 calc R . . . .
H12C H 0.6722 0.4820 0.8025 0.208 Uiso 1 1 calc R . . . .
C13 C 0.8000(7) 0.5619(9) 0.7628(7) 0.160(9) Uani 1 1 d . . . . .
H13A H 0.8170 0.6022 0.7527 0.240 Uiso 1 1 calc R . . . .
H13B H 0.8039 0.5540 0.8203 0.240 Uiso 1 1 calc R . . . .
H13C H 0.8405 0.5359 0.7344 0.240 Uiso 1 1 calc R . . . .
C14 C 0.7900(7) 0.5156(4) 0.5642(7) 0.080(3) Uani 1 1 d . . . . .
H14 H 0.8090 0.5102 0.6213 0.096 Uiso 1 1 calc R . . . .
C15 C 0.7695(10) 0.4566(5) 0.5452(12) 0.162(8) Uani 1 1 d . . . . .
H15A H 0.7133 0.4456 0.5704 0.243 Uiso 1 1 calc R . . . .
H15B H 0.7636 0.4522 0.4870 0.243 Uiso 1 1 calc R . . . .
H15C H 0.8176 0.4314 0.5652 0.243 Uiso 1 1 calc R . . . .
C16 C 0.8703(7) 0.5440(5) 0.5348(7) 0.087(3) Uani 1 1 d . . . . .
H16A H 0.8724 0.5841 0.5542 0.131 Uiso 1 1 calc R . . . .
H16B H 0.9232 0.5230 0.5543 0.131 Uiso 1 1 calc R . . . .
H16C H 0.8693 0.5439 0.4761 0.131 Uiso 1 1 calc R . . . .
C17 C 0.6745(9) 0.5806(6) 0.4281(5) 0.101(4) Uani 1 1 d . . . . .
H17 H 0.7199 0.5489 0.4326 0.122 Uiso 1 1 calc R . . . .
C18 C 0.6085(9) 0.5448(8) 0.3849(7) 0.136(6) Uani 1 1 d . . . . .
H18A H 0.5758 0.5209 0.4233 0.203 Uiso 1 1 calc R . . . .
H18B H 0.5664 0.5700 0.3559 0.203 Uiso 1 1 calc R . . . .
H18C H 0.6391 0.5196 0.3469 0.203 Uiso 1 1 calc R . . . .
C19 C 0.7316(9) 0.6193(8) 0.3908(8) 0.137(6) Uani 1 1 d . . . . .
H19A H 0.7696 0.6383 0.4312 0.205 Uiso 1 1 calc R . . . .
H19B H 0.7691 0.5982 0.3529 0.205 Uiso 1 1 calc R . . . .
H19C H 0.6965 0.6486 0.3619 0.205 Uiso 1 1 calc R . . . .
C20 C 0.7670(5) 0.7732(3) 0.6027(5) 0.053(2) Uani 1 1 d . . . . .
C21 C 0.8119(6) 0.7636(4) 0.5296(5) 0.054(2) Uani 1 1 d . . . . .
C22 C 0.8917(5) 0.7340(3) 0.5475(5) 0.0439(18) Uani 1 1 d . . . . .
C23 C 0.8968(5) 0.7246(3) 0.6311(5) 0.0444(18) Uani 1 1 d . . . . .
C24 C 0.8190(6) 0.7498(3) 0.6649(5) 0.0481(19) Uani 1 1 d . . . . .
C25 C 0.6841(7) 0.8112(4) 0.6119(8) 0.087(3) Uani 1 1 d . . . . .
H25A H 0.6504 0.8124 0.5605 0.104 Uiso 1 1 calc R . . . .
H25B H 0.6448 0.7943 0.6529 0.104 Uiso 1 1 calc R . . . .
C26 C 0.7100(9) 0.8716(5) 0.6360(9) 0.113(5) Uani 1 1 d . . . . .
H26A H 0.6561 0.8953 0.6415 0.170 Uiso 1 1 calc R . . . .
H26B H 0.7426 0.8704 0.6872 0.170 Uiso 1 1 calc R . . . .
H26C H 0.7482 0.8885 0.5950 0.170 Uiso 1 1 calc R . . . .
C27 C 0.7848(8) 0.7846(4) 0.4465(6) 0.083(3) Uani 1 1 d . . . . .
H27 H 0.8304 0.7674 0.4103 0.099 Uiso 1 1 calc R . . . .
C28 C 0.7946(12) 0.8489(4) 0.4355(7) 0.124(6) Uani 1 1 d . . . . .
H28A H 0.8532 0.8613 0.4560 0.187 Uiso 1 1 calc R . . . .
H28B H 0.7893 0.8585 0.3785 0.187 Uiso 1 1 calc R . . . .
H28C H 0.7476 0.8690 0.4650 0.187 Uiso 1 1 calc R . . . .
C29 C 0.6970(9) 0.7588(8) 0.4175(10) 0.143(6) Uani 1 1 d . . . . .
H29A H 0.6972 0.7169 0.4272 0.215 Uiso 1 1 calc R . . . .
H29B H 0.6477 0.7767 0.4466 0.215 Uiso 1 1 calc R . . . .
H29C H 0.6894 0.7662 0.3601 0.215 Uiso 1 1 calc R . . . .
C30 C 0.9709(7) 0.7218(4) 0.4939(6) 0.073(3) Uani 1 1 d . . . . .
H30 H 1.0162 0.7043 0.5313 0.087 Uiso 1 1 calc R . . . .
C31 C 1.0145(6) 0.7773(4) 0.4671(5) 0.065(3) Uani 1 1 d . . . . .
H31A H 1.0187 0.8043 0.5123 0.097 Uiso 1 1 calc R . . . .
H31B H 1.0745 0.7688 0.4475 0.097 Uiso 1 1 calc R . . . .
H31C H 0.9786 0.7948 0.4239 0.097 Uiso 1 1 calc R . . . .
C32 C 0.9616(8) 0.6783(5) 0.4301(6) 0.083(3) Uani 1 1 d . . . . .
H32A H 0.9329 0.6435 0.4515 0.125 Uiso 1 1 calc R . . . .
H32B H 0.9248 0.6942 0.3864 0.125 Uiso 1 1 calc R . . . .
H32C H 1.0207 0.6683 0.4100 0.125 Uiso 1 1 calc R . . . .
C33 C 0.9722(6) 0.7019(4) 0.6840(7) 0.074(3) Uani 1 1 d . . . . .
H33 H 0.9453 0.7012 0.7385 0.089 Uiso 1 1 calc R . . . .
C34 C 1.0462(5) 0.7461(4) 0.6926(5) 0.058(2) Uani 1 1 d . . . . .
H34A H 1.0203 0.7847 0.6998 0.086 Uiso 1 1 calc R . . . .
H34B H 1.0837 0.7364 0.7393 0.086 Uiso 1 1 calc R . . . .
H34C H 1.0827 0.7457 0.6444 0.086 Uiso 1 1 calc R . . . .
C35 C 1.0020(7) 0.6417(4) 0.6728(6) 0.069(3) Uani 1 1 d . . . . .
H35A H 0.9498 0.6162 0.6679 0.103 Uiso 1 1 calc R . . . .
H35B H 1.0375 0.6390 0.6241 0.103 Uiso 1 1 calc R . . . .
H35C H 1.0385 0.6297 0.7191 0.103 Uiso 1 1 calc R . . . .
C36 C 0.7981(9) 0.7537(5) 0.7532(6) 0.091(4) Uani 1 1 d . U . . .
H36 H 0.7389 0.7735 0.7487 0.109 Uiso 0.63(2) 1 calc R . P A 1
H36A H 0.8240 0.7169 0.7753 0.109 Uiso 0.37(2) 1 calc R . P A 2
C37 C 0.8466(7) 0.7988(5) 0.7983(6) 0.093(4) Uani 1 1 d . U . . .
H37A H 0.8597 0.8314 0.7626 0.139 Uiso 1 1 calc R . . . .
H37B H 0.8097 0.8124 0.8426 0.139 Uiso 1 1 calc R . . . .
H37C H 0.9026 0.7828 0.8197 0.139 Uiso 1 1 calc R . . . .
C38 C 0.7700(12) 0.7025(8) 0.7858(9) 0.078(6) Uani 0.63(2) 1 d . U P A 1
H38A H 0.7394 0.6794 0.7446 0.117 Uiso 0.63(2) 1 calc R . P A 1
H38B H 0.8217 0.6810 0.8066 0.117 Uiso 0.63(2) 1 calc R . P A 1
H38C H 0.7289 0.7106 0.8295 0.117 Uiso 0.63(2) 1 calc R . P A 1
C38A C 0.700(2) 0.7527(15) 0.7847(15) 0.089(11) Uani 0.37(2) 1 d . U P A 2
H38D H 0.6654 0.7230 0.7558 0.133 Uiso 0.37(2) 1 calc R . P A 2
H38E H 0.7004 0.7439 0.8420 0.133 Uiso 0.37(2) 1 calc R . P A 2
H38F H 0.6721 0.7907 0.7758 0.133 Uiso 0.37(2) 1 calc R . P A 2
F12B F 0.4633(3) 0.8423(2) 0.6578(3) 0.0658(14) Uani 1 1 d . . . . .
F13B F 0.5574(4) 0.8911(3) 0.7759(3) 0.101(2) Uani 1 1 d . . . . .
F14B F 0.4909(5) 0.9850(3) 0.8538(3) 0.123(3) Uani 1 1 d . . . . .
F15B F 0.3309(5) 1.0285(3) 0.8076(4) 0.112(3) Uani 1 1 d . . . . .
F16B F 0.2375(4) 0.9825(2) 0.6895(3) 0.0695(14) Uani 1 1 d . . . . .
F22B F 0.1580(3) 0.87309(18) 0.7098(3) 0.0496(11) Uani 1 1 d . . . . .
F23B F -0.0133(3) 0.9011(2) 0.6952(3) 0.0715(15) Uani 1 1 d . . . . .
F24B F -0.0809(3) 0.9377(2) 0.5517(4) 0.0756(16) Uani 1 1 d . . . . .
F25B F 0.0285(3) 0.94409(19) 0.4237(3) 0.0652(14) Uani 1 1 d . . . . .
F26B F 0.1991(3) 0.91943(17) 0.4373(2) 0.0459(10) Uani 1 1 d . . . . .
F32B F 0.3188(3) 0.99076(18) 0.5295(3) 0.0562(12) Uani 1 1 d . . . . .
F33B F 0.4312(4) 1.0253(2) 0.4174(3) 0.0778(17) Uani 1 1 d . . . . .
F34B F 0.5379(4) 0.9474(3) 0.3424(3) 0.091(2) Uani 1 1 d . . . . .
F35B F 0.5285(4) 0.8343(3) 0.3835(3) 0.0861(18) Uani 1 1 d . . . . .
F36B F 0.4216(3) 0.7987(2) 0.4959(3) 0.0582(12) Uani 1 1 d . . . . .
F42B F 0.2373(3) 0.79877(17) 0.4695(2) 0.0479(11) Uani 1 1 d . . . . .
F43B F 0.2079(4) 0.68562(19) 0.4780(3) 0.0715(15) Uani 1 1 d . . . . .
F44B F 0.2355(4) 0.62748(19) 0.6180(4) 0.089(2) Uani 1 1 d . . . . .
F45B F 0.2913(4) 0.6873(2) 0.7494(3) 0.0822(17) Uani 1 1 d . . . . .
F46B F 0.3192(3) 0.79960(19) 0.7438(3) 0.0524(11) Uani 1 1 d . . . . .
C11B C 0.3427(5) 0.9086(3) 0.6688(4) 0.047(2) Uani 1 1 d . . . . .
C12B C 0.4278(6) 0.8876(4) 0.6927(5) 0.055(2) Uani 1 1 d . . . . .
C13B C 0.4772(7) 0.9125(5) 0.7544(6) 0.074(3) Uani 1 1 d . . . . .
C14B C 0.4448(8) 0.9580(6) 0.7917(6) 0.075(3) Uani 1 1 d . . . . .
C15B C 0.3652(8) 0.9824(4) 0.7727(6) 0.072(3) Uani 1 1 d . . . . .
C16B C 0.3154(6) 0.9561(4) 0.7081(5) 0.059(2) Uani 1 1 d . . . . .
C21B C 0.1895(5) 0.8971(3) 0.5755(4) 0.0379(17) Uani 1 1 d . . . . .
C22B C 0.1286(5) 0.8922(3) 0.6368(5) 0.0437(18) Uani 1 1 d . . . . .
C23B C 0.0403(5) 0.9060(3) 0.6310(6) 0.052(2) Uani 1 1 d . . . . .
C24B C 0.0064(5) 0.9242(3) 0.5596(6) 0.056(2) Uani 1 1 d . . . . .
C25B C 0.0610(5) 0.9287(3) 0.4956(5) 0.050(2) Uani 1 1 d . . . . .
C26B C 0.1508(5) 0.9147(3) 0.5044(5) 0.0431(18) Uani 1 1 d . . . . .
C31B C 0.3608(5) 0.8927(3) 0.5176(4) 0.0398(17) Uani 1 1 d . . . . .
C32B C 0.3696(5) 0.9499(3) 0.4946(5) 0.0464(19) Uani 1 1 d . . . . .
C33B C 0.4279(6) 0.9688(4) 0.4367(5) 0.057(2) Uani 1 1 d . . . . .
C34B C 0.4809(6) 0.9299(5) 0.3999(5) 0.065(3) Uani 1 1 d . . . . .
C35B C 0.4760(5) 0.8736(5) 0.4200(5) 0.059(2) Uani 1 1 d . . . . .
C36B C 0.4182(5) 0.8554(4) 0.4787(5) 0.0479(19) Uani 1 1 d . . . . .
C41B C 0.2829(4) 0.8060(3) 0.6053(4) 0.0338(16) Uani 1 1 d . . . . .
C42B C 0.2524(5) 0.7732(3) 0.5416(5) 0.0444(19) Uani 1 1 d . . . . .
C43B C 0.2377(6) 0.7140(3) 0.5442(5) 0.052(2) Uani 1 1 d . . . . .
C44B C 0.2508(6) 0.6851(3) 0.6139(6) 0.063(3) Uani 1 1 d . . . . .
C45B C 0.2787(6) 0.7153(3) 0.6798(5) 0.057(2) Uani 1 1 d . . . . .
C46B C 0.2934(5) 0.7743(3) 0.6744(5) 0.0460(19) Uani 1 1 d . . . . .
B1 B 0.2941(5) 0.8764(3) 0.5921(5) 0.0379(19) Uani 1 1 d . . . . .

loop_
_atom_site_aniso_label
_atom_site_aniso_U_11
_atom_site_aniso_U_22
_atom_site_aniso_U_33
_atom_site_aniso_U_23
_atom_site_aniso_U_13
_atom_site_aniso_U_12
Dy1 0.0491(3) 0.0503(3) 0.0935(4) -0.0239(2) 0.0227(2) -0.01932(19)
C1 0.030(4) 0.061(5) 0.063(6) 0.017(4) -0.002(4) 0.003(4)
C2 0.033(4) 0.048(4) 0.047(5) 0.000(4) 0.001(3) -0.005(3)
C3 0.041(4) 0.047(4) 0.037(4) 0.004(3) -0.006(3) -0.002(3)
C4 0.056(5) 0.030(4) 0.048(5) 0.000(3) 0.001(4) 0.003(3)
C5 0.055(5) 0.054(5) 0.031(4) -0.002(4) -0.007(4) -0.016(4)
C6 0.037(5) 0.163(12) 0.112(9) 0.070(9) 0.002(5) 0.012(6)
C7 0.040(6) 0.229(17) 0.084(8) 0.061(9) -0.014(5) 0.006(8)
C8 0.049(5) 0.095(7) 0.100(8) -0.009(6) 0.033(5) -0.004(5)
C9 0.054(5) 0.108(7) 0.070(6) -0.001(6) 0.020(5) -0.009(5)
C10 0.172(16) 0.081(7) 0.36(3) -0.075(13) 0.171(19) -0.028(9)
C11 0.057(6) 0.130(9) 0.044(5) 0.034(6) -0.001(4) 0.003(6)
C12 0.140(12) 0.131(12) 0.146(13) 0.103(11) 0.027(10) 0.027(10)
C13 0.056(7) 0.37(3) 0.051(7) 0.051(11) -0.013(5) 0.006(11)
C14 0.096(8) 0.038(5) 0.108(8) 0.007(5) 0.034(6) 0.027(5)
C15 0.133(13) 0.058(8) 0.29(2) -0.070(11) -0.017(14) 0.019(8)
C16 0.071(7) 0.083(7) 0.108(9) -0.014(7) -0.004(6) 0.028(6)
C17 0.120(10) 0.150(12) 0.033(5) -0.005(6) -0.005(6) -0.061(9)
C18 0.127(11) 0.230(18) 0.049(7) -0.036(9) -0.012(7) -0.058(12)
C19 0.108(11) 0.24(2) 0.067(8) 0.023(10) 0.015(7) -0.038(12)
C20 0.053(5) 0.039(4) 0.068(6) -0.005(4) 0.002(4) 0.006(4)
C21 0.065(5) 0.046(5) 0.051(5) 0.009(4) -0.008(4) -0.013(4)
C22 0.051(5) 0.029(4) 0.052(5) -0.006(3) 0.011(4) -0.008(3)
C23 0.045(4) 0.037(4) 0.051(5) -0.003(3) -0.009(4) -0.009(3)
C24 0.065(5) 0.042(4) 0.038(4) -0.012(3) 0.005(4) -0.005(4)
C25 0.077(7) 0.053(6) 0.131(10) 0.002(6) 0.022(7) 0.025(5)
C26 0.122(11) 0.055(7) 0.165(13) -0.014(7) 0.031(9) 0.032(7)
C27 0.112(9) 0.067(6) 0.068(7) 0.024(5) -0.036(6) -0.024(6)
C28 0.252(19) 0.053(6) 0.067(7) 0.018(5) -0.051(9) -0.020(9)
C29 0.091(10) 0.160(15) 0.178(16) 0.030(13) -0.029(10) -0.008(10)
C30 0.079(7) 0.055(5) 0.085(7) -0.019(5) 0.043(6) -0.018(5)
C31 0.080(6) 0.062(6) 0.053(5) -0.004(4) 0.021(5) -0.031(5)
C32 0.096(8) 0.088(7) 0.066(6) -0.030(6) 0.032(6) -0.031(6)
C33 0.058(6) 0.062(6) 0.103(8) 0.010(5) -0.028(5) -0.007(5)
C34 0.039(4) 0.078(6) 0.055(5) -0.006(5) -0.003(4) -0.011(4)
C35 0.077(7) 0.053(5) 0.076(7) 0.009(5) -0.011(5) 0.006(5)
C36 0.126(9) 0.092(7) 0.056(6) -0.024(5) 0.022(6) -0.045(7)
C37 0.095(8) 0.130(9) 0.054(6) -0.049(6) 0.025(6) -0.044(7)
C38 0.076(12) 0.107(11) 0.052(9) 0.004(8) 0.010(8) -0.020(10)
C38A 0.107(14) 0.11(3) 0.046(16) 0.013(16) 0.011(13) -0.049(18)
F12B 0.048(3) 0.087(4) 0.063(3) 0.023(3) 0.001(2) 0.000(3)
F13B 0.068(4) 0.162(6) 0.072(4) 0.053(4) -0.024(3) -0.049(4)
F14B 0.156(6) 0.157(6) 0.055(3) 0.004(4) -0.017(4) -0.112(6)
F15B 0.171(7) 0.082(4) 0.084(4) -0.035(4) 0.037(4) -0.063(5)
F16B 0.098(4) 0.039(3) 0.072(3) -0.022(2) 0.021(3) -0.011(3)
F22B 0.053(3) 0.046(2) 0.050(3) -0.005(2) 0.019(2) -0.002(2)
F23B 0.054(3) 0.065(3) 0.096(4) -0.018(3) 0.035(3) 0.003(2)
F24B 0.036(3) 0.051(3) 0.140(5) -0.016(3) 0.001(3) 0.008(2)
F25B 0.058(3) 0.043(3) 0.093(4) 0.004(3) -0.027(3) -0.001(2)
F26B 0.048(2) 0.046(2) 0.044(2) 0.0065(19) -0.005(2) -0.0089(19)
F32B 0.071(3) 0.038(2) 0.059(3) 0.008(2) -0.007(2) -0.019(2)
F33B 0.086(4) 0.080(4) 0.067(3) 0.037(3) -0.024(3) -0.051(3)
F34B 0.065(3) 0.153(6) 0.056(3) 0.037(3) 0.011(3) -0.047(4)
F35B 0.059(3) 0.135(5) 0.065(3) 0.020(3) 0.034(3) 0.013(3)
F36B 0.051(3) 0.064(3) 0.061(3) 0.014(2) 0.024(2) 0.016(2)
F42B 0.061(3) 0.037(2) 0.046(3) -0.005(2) 0.011(2) -0.009(2)
F43B 0.102(4) 0.036(2) 0.077(4) -0.018(2) 0.037(3) -0.012(3)
F44B 0.135(5) 0.029(3) 0.106(4) 0.006(3) 0.054(4) 0.002(3)
F45B 0.119(5) 0.052(3) 0.076(4) 0.034(3) 0.031(3) 0.016(3)
F46B 0.060(3) 0.055(3) 0.042(3) 0.014(2) 0.008(2) 0.000(2)
C11B 0.058(5) 0.047(5) 0.037(4) 0.003(4) 0.012(4) -0.024(4)
C12B 0.055(5) 0.077(6) 0.034(4) 0.019(4) -0.008(4) -0.034(5)
C13B 0.063(6) 0.097(8) 0.061(6) 0.035(6) 0.005(5) -0.024(6)
C14B 0.084(8) 0.094(8) 0.048(6) 0.014(6) 0.005(6) -0.052(7)
C15B 0.110(9) 0.051(6) 0.058(6) -0.010(5) 0.044(6) -0.033(6)
C16B 0.070(6) 0.053(5) 0.054(5) -0.002(4) 0.013(5) -0.021(5)
C21B 0.040(4) 0.022(3) 0.052(5) -0.004(3) 0.006(4) -0.004(3)
C22B 0.046(4) 0.027(4) 0.058(5) -0.004(3) 0.009(4) 0.004(3)
C23B 0.049(5) 0.033(4) 0.076(6) -0.011(4) 0.021(5) 0.000(4)
C24B 0.038(4) 0.031(4) 0.099(7) -0.010(4) 0.004(5) 0.005(3)
C25B 0.053(5) 0.023(4) 0.072(6) 0.001(4) -0.013(5) -0.004(3)
C26B 0.044(4) 0.029(4) 0.056(5) 0.000(3) -0.007(4) -0.001(3)
C31B 0.036(4) 0.048(4) 0.036(4) 0.012(3) -0.003(3) -0.011(3)
C32B 0.045(4) 0.051(5) 0.043(4) 0.009(4) -0.009(4) -0.015(4)
C33B 0.054(5) 0.067(6) 0.050(5) 0.029(5) -0.021(4) -0.040(5)
C34B 0.046(5) 0.110(9) 0.040(5) 0.026(5) -0.001(4) -0.028(5)
C35B 0.036(4) 0.095(7) 0.047(5) 0.012(5) 0.011(4) -0.005(5)
C36B 0.035(4) 0.065(5) 0.044(5) 0.012(4) 0.005(3) -0.002(4)
C41B 0.036(4) 0.033(4) 0.033(4) 0.002(3) 0.015(3) 0.001(3)
C42B 0.047(4) 0.038(4) 0.049(5) 0.008(4) 0.023(4) 0.002(3)
C43B 0.066(5) 0.033(4) 0.059(5) -0.015(4) 0.031(4) -0.001(4)
C44B 0.079(6) 0.024(4) 0.086(7) 0.010(5) 0.039(5) 0.008(4)
C45B 0.072(6) 0.039(5) 0.060(6) 0.017(4) 0.026(5) 0.012(4)
C46B 0.046(4) 0.047(5) 0.046(5) 0.007(4) 0.020(4) 0.004(4)
B1 0.038(4) 0.032(4) 0.044(5) 0.003(4) 0.006(4) -0.005(3)

loop_
_atom_type_symbol
_atom_type_description
_atom_type_scat_dispersion_real
_atom_type_scat_dispersion_imag
_atom_type_scat_source
C C 0.0030 0.0020 'ANOMDisVal Program in PLATON Spek, A. L. J. Appl. Crystallogr. 2003, 36, 7-13'
H H 0.0000 0.0000 'ANOMDisVal Program in PLATON Spek, A. L. J. Appl. Crystallogr. 2003, 36, 7-13'
B B 0.0020 0.0010 'ANOMDisVal Program in PLATON Spek, A. L. J. Appl. Crystallogr. 2003, 36, 7-13'
Dy Dy -0.1270 4.6210 'ANOMDisVal Program in PLATON Spek, A. L. J. Appl. Crystallogr. 2003, 36, 7-13'
F F 0.0180 0.0110 'ANOMDisVal Program in PLATON Spek, A. L. J. Appl. Crystallogr. 2003, 36, 7-13'

loop_
_geom_angle_atom_site_label_1
_geom_angle_atom_site_label_2
_geom_angle_atom_site_label_3
_geom_angle
C1 Dy1 C2 30.8(2)
C1 Dy1 C3 51.9(2)
C1 Dy1 C22 149.9(3)
C3 Dy1 C2 31.3(2)
C4 Dy1 C1 52.8(3)
C4 Dy1 C2 52.3(2)
C4 Dy1 C3 31.8(2)
C4 Dy1 C5 32.6(2)
C4 Dy1 C20 162.5(3)
C4 Dy1 C21 159.2(3)
C4 Dy1 C22 145.5(2)
C4 Dy1 C23 140.3(2)
C4 Dy1 C24 148.7(2)
C5 Dy1 C1 31.7(3)
C5 Dy1 C2 52.0(2)
C5 Dy1 C3 52.8(2)
C5 Dy1 C20 138.4(3)
C5 Dy1 C21 130.2(3)
C5 Dy1 C22 141.6(2)
C5 Dy1 C23 166.4(3)
C5 Dy1 C24 161.7(3)
C20 Dy1 C1 112.0(3)
C20 Dy1 C2 110.3(2)
C20 Dy1 C3 134.0(3)
C20 Dy1 C21 31.7(3)
C20 Dy1 C22 52.0(2)
C20 Dy1 C24 31.2(3)
C21 Dy1 C1 120.8(3)
C21 Dy1 C2 134.9(3)
C21 Dy1 C3 164.6(3)
C21 Dy1 C22 31.3(3)
C22 Dy1 C2 162.1(2)
C22 Dy1 C3 158.2(2)
C23 Dy1 C1 161.9(3)
C23 Dy1 C2 138.6(2)
C23 Dy1 C3 129.5(2)
C23 Dy1 C20 52.3(2)
C23 Dy1 C21 52.2(2)
C23 Dy1 C22 31.6(2)
C23 Dy1 C24 31.9(2)
C24 Dy1 C1 130.0(3)
C24 Dy1 C2 112.0(2)
C24 Dy1 C3 119.6(2)
C24 Dy1 C21 52.0(3)
C24 Dy1 C22 52.1(2)
C2 C1 Dy1 77.3(4)
C2 C1 C5 108.9(7)
C2 C1 C6 126.6(8)
C5 C1 Dy1 71.2(4)
C5 C1 C6 124.3(9)
C6 C1 Dy1 122.1(6)
C1 C2 Dy1 71.9(4)
C1 C2 C3 107.6(7)
C1 C2 C8 128.1(8)
C3 C2 Dy1 72.0(4)
C3 C2 C8 123.6(8)
C8 C2 Dy1 129.6(6)
C2 C3 Dy1 76.8(4)
C2 C3 C11 123.7(7)
C4 C3 Dy1 70.7(4)
C4 C3 C2 107.9(6)
C4 C3 C11 127.9(8)
C11 C3 Dy1 125.1(6)
C3 C4 Dy1 77.5(4)
C3 C4 C5 107.8(7)
C3 C4 C14 125.2(8)
C5 C4 Dy1 73.9(4)
C5 C4 C14 127.0(8)
C14 C4 Dy1 112.5(6)
C1 C5 Dy1 77.1(5)
C1 C5 C4 107.8(7)
C1 C5 C17 126.3(9)
C4 C5 Dy1 73.5(4)
C4 C5 C17 125.8(9)
C17 C5 Dy1 113.7(6)
C1 C6 H6A 109.3
C1 C6 H6B 109.3
H6A C6 H6B 108.0
C7 C6 C1 111.5(10)
C7 C6 H6A 109.3
C7 C6 H6B 109.3
C6 C7 H7A 109.5
C6 C7 H7B 109.5
C6 C7 H7C 109.5
H7A C7 H7B 109.5
H7A C7 H7C 109.5
H7B C7 H7C 109.5
C2 C8 H8 103.7
C9 C8 C2 109.9(8)
C9 C8 H8 103.7
C10 C8 C2 119.6(10)
C10 C8 H8 103.7
C10 C8 C9 114.1(9)
C8 C9 H9A 109.5
C8 C9 H9B 109.5
C8 C9 H9C 109.5
H9A C9 H9B 109.5
H9A C9 H9C 109.5
H9B C9 H9C 109.5
C8 C10 H10A 109.5
C8 C10 H10B 109.5
C8 C10 H10C 109.5
H10A C10 H10B 109.5
H10A C10 H10C 109.5
H10B C10 H10C 109.5
C3 C11 H11 103.4
C12 C11 C3 111.5(10)
C12 C11 H11 103.4
C13 C11 C3 117.1(8)
C13 C11 H11 103.4
C13 C11 C12 115.8(12)
C11 C12 H12A 109.5
C11 C12 H12B 109.5
C11 C12 H12C 109.5
H12A C12 H12B 109.5
H12A C12 H12C 109.5
H12B C12 H12C 109.5
C11 C13 H13A 109.5
C11 C13 H13B 109.5
C11 C13 H13C 109.5
H13A C13 H13B 109.5
H13A C13 H13C 109.5
H13B C13 H13C 109.5
C4 C14 H14 98.7
C15 C14 C4 118.3(11)
C15 C14 H14 98.7
C15 C14 C16 121.8(11)
C16 C14 C4 113.2(8)
C16 C14 H14 98.7
C14 C15 H15A 109.5
C14 C15 H15B 109.5
C14 C15 H15C 109.5
H15A C15 H15B 109.5
H15A C15 H15C 109.5
H15B C15 H15C 109.5
C14 C16 H16A 109.5
C14 C16 H16B 109.5
C14 C16 H16C 109.5
H16A C16 H16B 109.5
H16A C16 H16C 109.5
H16B C16 H16C 109.5
C5 C17 H17 94.6
C18 C17 C5 116.5(9)
C18 C17 H17 94.6
C19 C17 C5 117.9(10)
C19 C17 H17 94.6
C19 C17 C18 123.7(10)
C17 C18 H18A 109.5
C17 C18 H18B 109.5
C17 C18 H18C 109.5
H18A C18 H18B 109.5
H18A C18 H18C 109.5
H18B C18 H18C 109.5
C17 C19 H19A 109.5
C17 C19 H19B 109.5
C17 C19 H19C 109.5
H19A C19 H19B 109.5
H19A C19 H19C 109.5
H19B C19 H19C 109.5
C21 C20 Dy1 74.6(4)
C21 C20 C25 124.8(9)
C24 C20 Dy1 74.4(4)
C24 C20 C21 108.3(7)
C24 C20 C25 126.3(9)
C25 C20 Dy1 124.6(6)
C20 C21 Dy1 73.8(5)
C20 C21 C27 127.8(9)
C22 C21 Dy1 74.4(4)
C22 C21 C20 107.8(7)
C22 C21 C27 124.3(9)
C27 C21 Dy1 121.0(6)
C21 C22 Dy1 74.4(4)
C21 C22 C23 108.5(7)
C21 C22 C30 129.3(8)
C23 C22 Dy1 73.7(4)
C23 C22 C30 121.4(8)
C30 C22 Dy1 126.2(5)
C22 C23 Dy1 74.7(4)
C22 C23 C24 107.2(7)
C22 C23 C33 131.1(8)
C24 C23 Dy1 74.2(4)
C24 C23 C33 121.1(8)
C33 C23 Dy1 123.8(5)
C20 C24 Dy1 74.4(4)
C20 C24 C23 108.2(7)
C20 C24 C36 125.5(9)
C23 C24 Dy1 74.0(4)
C23 C24 C36 126.2(9)
C36 C24 Dy1 120.1(6)
C20 C25 H25A 109.5
C20 C25 H25B 109.5
H25A C25 H25B 108.1
C26 C25 C20 110.6(9)
C26 C25 H25A 109.5
C26 C25 H25B 109.5
C25 C26 H26A 109.5
C25 C26 H26B 109.5
C25 C26 H26C 109.5
H26A C26 H26B 109.5
H26A C26 H26C 109.5
H26B C26 H26C 109.5
C21 C27 H27 104.4
C28 C27 C21 113.5(8)
C28 C27 H27 104.4
C28 C27 C29 115.7(11)
C29 C27 C21 112.7(10)
C29 C27 H27 104.4
C27 C28 H28A 109.5
C27 C28 H28B 109.5
C27 C28 H28C 109.5
H28A C28 H28B 109.5
H28A C28 H28C 109.5
H28B C28 H28C 109.5
C27 C29 H29A 109.5
C27 C29 H29B 109.5
C27 C29 H29C 109.5
H29A C29 H29B 109.5
H29A C29 H29C 109.5
H29B C29 H29C 109.5
C22 C30 H30 103.6
C31 C30 C22 111.2(7)
C31 C30 H30 103.6
C32 C30 C22 119.0(8)
C32 C30 H30 103.6
C32 C30 C31 113.6(8)
C30 C31 H31A 109.5
C30 C31 H31B 109.5
C30 C31 H31C 109.5
H31A C31 H31B 109.5
H31A C31 H31C 109.5
H31B C31 H31C 109.5
C30 C32 H32A 109.5
C30 C32 H32B 109.5
C30 C32 H32C 109.5
H32A C32 H32B 109.5
H32A C32 H32C 109.5
H32B C32 H32C 109.5
C23 C33 H33 103.2
C34 C33 C23 111.2(7)
C34 C33 H33 103.2
C35 C33 C23 118.5(8)
C35 C33 H33 103.2
C35 C33 C34 115.1(8)
C33 C34 H34A 109.5
C33 C34 H34B 109.5
C33 C34 H34C 109.5
H34A C34 H34B 109.5
H34A C34 H34C 109.5
H34B C34 H34C 109.5
C33 C35 H35A 109.5
C33 C35 H35B 109.5
C33 C35 H35C 109.5
H35A C35 H35B 109.5
H35A C35 H35C 109.5
H35B C35 H35C 109.5
C24 C36 H36 98.5
C24 C36 H36A 103.0
C24 C36 C38A 122.1(14)
C37 C36 C24 115.6(8)
C37 C36 H36 98.5
C37 C36 H36A 103.0
C37 C36 C38A 107.3(14)
C38 C36 C24 114.0(10)
C38 C36 H36 98.5
C38 C36 C37 124.0(12)
C38A C36 H36A 103.0
C36 C37 H37A 109.5
C36 C37 H37B 109.5
C36 C37 H37C 109.5
H37A C37 H37B 109.5
H37A C37 H37C 109.5
H37B C37 H37C 109.5
C36 C38 H38A 109.5
C36 C38 H38B 109.5
C36 C38 H38C 109.5
H38A C38 H38B 109.5
H38A C38 H38C 109.5
H38B C38 H38C 109.5
C36 C38A H38D 109.5
C36 C38A H38E 109.5
C36 C38A H38F 109.5
H38D C38A H38E 109.5
H38D C38A H38F 109.5
H38E C38A H38F 109.5
C12B C11B B1 116.9(7)
C16B C11B C12B 114.9(8)
C16B C11B B1 128.0(8)
F12B C12B C11B 121.1(7)
F12B C12B C13B 116.4(9)
C13B C12B C11B 122.5(10)
F13B C13B C12B 120.8(12)
C14B C13B F13B 120.1(11)
C14B C13B C12B 119.1(11)
C13B C14B F14B 121.9(12)
C13B C14B C15B 123.4(10)
C15B C14B F14B 114.6(12)
F15B C15B C14B 125.4(11)
F15B C15B C16B 118.1(11)
C14B C15B C16B 116.5(9)
F16B C16B C15B 114.9(9)
C11B C16B F16B 121.6(8)
C11B C16B C15B 123.5(10)
C22B C21B B1 118.9(7)
C26B C21B C22B 112.9(7)
C26B C21B B1 127.9(7)
F22B C22B C21B 118.7(6)
C23B C22B F22B 116.1(7)
C23B C22B C21B 125.2(8)
F23B C23B C22B 120.7(8)
F23B C23B C24B 120.2(8)
C24B C23B C22B 119.1(8)
F24B C24B C23B 120.6(8)
F24B C24B C25B 119.9(9)
C23B C24B C25B 119.5(7)
F25B C25B C24B 120.7(8)
F25B C25B C26B 119.8(8)
C24B C25B C26B 119.4(8)
F26B C26B C21B 121.2(6)
F26B C26B C25B 115.0(7)
C21B C26B C25B 123.7(8)
C32B C31B C36B 113.7(7)
C32B C31B B1 119.3(7)
C36B C31B B1 126.7(6)
F32B C32B C31B 119.3(7)
F32B C32B C33B 116.6(7)
C31B C32B C33B 124.0(8)
F33B C33B C32B 119.9(10)
F33B C33B C34B 120.8(8)
C34B C33B C32B 119.3(8)
C33B C34B F34B 120.2(10)
C35B C34B F34B 120.2(10)
C35B C34B C33B 119.5(8)
F35B C35B C36B 119.4(9)
C34B C35B F35B 120.0(8)
C34B C35B C36B 120.6(9)
F36B C36B C31B 121.9(6)
F36B C36B C35B 115.2(8)
C35B C36B C31B 122.8(8)
C42B C41B B1 118.1(6)
C46B C41B C42B 112.9(7)
C46B C41B B1 128.8(7)
F42B C42B C41B 119.8(6)
F42B C42B C43B 115.5(7)
C41B C42B C43B 124.7(8)
F43B C43B C42B 120.1(8)
C44B C43B F43B 120.5(7)
C44B C43B C42B 119.3(8)
F44B C44B C43B 120.3(9)
F44B C44B C45B 120.8(8)
C43B C44B C45B 118.9(7)
F45B C45B C44B 119.4(7)
F45B C45B C46B 120.8(9)
C44B C45B C46B 119.8(8)
F46B C46B C41B 121.3(7)
F46B C46B C45B 114.4(7)
C41B C46B C45B 124.3(8)
C11B B1 C21B 114.0(6)
C11B B1 C31B 102.6(6)
C11B B1 C41B 112.7(6)
C31B B1 C21B 112.9(6)
C41B B1 C21B 102.0(5)
C41B B1 C31B 113.0(6)

loop_
_geom_bond_atom_site_label_1
_geom_bond_atom_site_label_2
_geom_bond_distance
Dy1 C1 2.608(8)
Dy1 C2 2.677(7)
Dy1 C3 2.615(7)
Dy1 C4 2.527(7)
Dy1 C5 2.533(7)
Dy1 C20 2.597(8)
Dy1 C21 2.608(8)
Dy1 C22 2.608(7)
Dy1 C23 2.594(7)
Dy1 C24 2.597(7)
C1 C2 1.404(11)
C1 C5 1.406(11)
C1 C6 1.542(12)
C2 C3 1.427(10)
C2 C8 1.536(12)
C3 C4 1.413(10)
C3 C11 1.513(11)
C4 C5 1.421(11)
C4 C14 1.512(11)
C5 C17 1.503(12)
C6 H6A 0.9900
C6 H6B 0.9900
C6 C7 1.513(16)
C7 H7A 0.9800
C7 H7B 0.9800
C7 H7C 0.9800
C8 H8 1.0000
C8 C9 1.508(13)
C8 C10 1.492(18)
C9 H9A 0.9800
C9 H9B 0.9800
C9 H9C 0.9800
C10 H10A 0.9800
C10 H10B 0.9800
C10 H10C 0.9800
C11 H11 1.0000
C11 C12 1.507(17)
C11 C13 1.479(14)
C12 H12A 0.9800
C12 H12B 0.9800
C12 H12C 0.9800
C13 H13A 0.9800
C13 H13B 0.9800
C13 H13C 0.9800
C14 H14 1.0000
C14 C15 1.429(15)
C14 C16 1.461(14)
C15 H15A 0.9800
C15 H15B 0.9800
C15 H15C 0.9800
C16 H16A 0.9800
C16 H16B 0.9800
C16 H16C 0.9800
C17 H17 1.0000
C17 C18 1.469(15)
C17 C19 1.390(16)
C18 H18A 0.9800
C18 H18B 0.9800
C18 H18C 0.9800
C19 H19A 0.9800
C19 H19B 0.9800
C19 H19C 0.9800
C20 C21 1.420(12)
C20 C24 1.399(11)
C20 C25 1.529(12)
C21 C22 1.405(11)
C21 C27 1.521(12)
C22 C23 1.415(11)
C22 C30 1.522(11)
C23 C24 1.425(11)
C23 C33 1.518(12)
C24 C36 1.515(12)
C25 H25A 0.9900
C25 H25B 0.9900
C25 C26 1.498(15)
C26 H26A 0.9800
C26 H26B 0.9800
C26 H26C 0.9800
C27 H27 1.0000
C27 C28 1.502(13)
C27 C29 1.516(17)
C28 H28A 0.9800
C28 H28B 0.9800
C28 H28C 0.9800
C29 H29A 0.9800
C29 H29B 0.9800
C29 H29C 0.9800
C30 H30 1.0000
C30 C31 1.508(11)
C30 C32 1.468(12)
C31 H31A 0.9800
C31 H31B 0.9800
C31 H31C 0.9800
C32 H32A 0.9800
C32 H32B 0.9800
C32 H32C 0.9800
C33 H33 1.0000
C33 C34 1.512(12)
C33 C35 1.471(13)
C34 H34A 0.9800
C34 H34B 0.9800
C34 H34C 0.9800
C35 H35A 0.9800
C35 H35B 0.9800
C35 H35C 0.9800
C36 H36 1.0000
C36 H36A 1.0000
C36 C37 1.471(13)
C36 C38 1.367(19)
C36 C38A 1.57(3)
C37 H37A 0.9800
C37 H37B 0.9800
C37 H37C 0.9800
C38 H38A 0.9800
C38 H38B 0.9800
C38 H38C 0.9800
C38A H38D 0.9800
C38A H38E 0.9800
C38A H38F 0.9800
F12B C12B 1.312(11)
F13B C13B 1.343(12)
F14B C14B 1.387(11)
F15B C15B 1.319(11)
F16B C16B 1.349(11)
F22B C22B 1.364(9)
F23B C23B 1.352(9)
F24B C24B 1.349(9)
F25B C25B 1.337(9)
F26B C26B 1.347(9)
F32B C32B 1.348(9)
F33B C33B 1.342(10)
F34B C34B 1.355(9)
F35B C35B 1.351(11)
F36B C36B 1.338(9)
F42B C42B 1.357(9)
F43B C43B 1.354(10)
F44B C44B 1.351(9)
F45B C45B 1.341(10)
F46B C46B 1.349(9)
C11B C12B 1.417(12)
C11B C16B 1.343(12)
C11B B1 1.642(11)
C12B C13B 1.385(13)
C13B C14B 1.316(16)
C14B C15B 1.353(16)
C15B C16B 1.438(14)
C21B C22B 1.385(10)
C21B C26B 1.375(10)
C21B B1 1.659(11)
C22B C23B 1.363(11)
C23B C24B 1.357(13)
C24B C25B 1.360(12)
C25B C26B 1.389(11)
C31B C32B 1.381(10)
C31B C36B 1.385(11)
C31B B1 1.649(10)
C32B C33B 1.384(11)
C33B C34B 1.352(14)
C34B C35B 1.342(14)
C35B C36B 1.384(11)
C41B C42B 1.377(11)
C41B C46B 1.374(10)
C41B B1 1.647(10)
C42B C43B 1.385(10)
C43B C44B 1.353(13)
C44B C45B 1.364(13)
C45B C46B 1.380(11)
